data_2311018
loop_
_publ_author_name
'Waugh, J.L.T.'
'Shoemaker, D.P.'
'Pauling, L.'

_publ_section_title
;
 On the structure of the heteropoly anion in ammonium 9-molybdomanganate,
 (N H4)6 Mn Mo9 O32 (H2 O)8
;
_journal_name_full 'Acta Crystallographica (1,1948-23,1967)'
_journal_page_first 438
_journal_page_last 441
_journal_volume 7
_journal_year 1954
_chemical_formula_sum 'Mn Mo3'
_chemical_name_systematic '(N H4)6 (Mn Mo9 O32) (H2 O)8'
_space_group_IT_number 155
_symmetry_space_group_name_Hall 'R 3 2"'
_symmetry_space_group_name_H-M 'R 3 2 :H'
_cell_angle_alpha 90
_cell_angle_beta 90
_cell_angle_gamma 120
_cell_formula_units_Z 3
_cell_length_a 15.94
_cell_length_b 15.94
_cell_length_c 12.38
_cell_volume 2724.131
_citation_journal_id_ASTM ACCRA9
_cod_data_source_file Waugh_ACCRA9_1954_214.cif
_cod_data_source_block Mn1Mo3
_cod_original_cell_volume 2724.13
_cod_original_formula_sum 'Mn1 Mo3'
_cod_database_code 2311018

loop_
_symmetry_equiv_pos_as_xyz
x,y,z
-y,x-y,z
-x+y,-x,z
y,x,-z
-x,-x+y,-z
x-y,-y,-z
x+2/3,y+1/3,z+1/3
-y+2/3,x-y+1/3,z+1/3
-x+y+2/3,-x+1/3,z+1/3
y+2/3,x+1/3,-z+1/3
-x+2/3,-x+y+1/3,-z+1/3
x-y+2/3,-y+1/3,-z+1/3
x+1/3,y+2/3,z+2/3
-y+1/3,x-y+2/3,z+2/3
-x+y+1/3,-x+2/3,z+2/3
y+1/3,x+2/3,-z+2/3
-x+1/3,-x+y+2/3,-z+2/3
x-y+1/3,-y+2/3,-z+2/3

loop_
_atom_site_label
_atom_site_type_symbol
_atom_site_fract_x
_atom_site_fract_y
_atom_site_fract_z
_atom_site_occupancy
_atom_site_U_iso_or_equiv
Mo1 Mo+6 0.209 0 0 1 0.0
Mn1 Mn+4 0 0 0 1 0.0
